data_7203978
loop_
_publ_author_name
'Royles, Brodyck J. L.'
'Sherrington, David C.'

_publ_section_title
;
 Mainchain optically active vinyl copolymers via transition metal
 complex-templated asymmetric free radical polymerisation
;
_journal_issue 9
_journal_name_full 'Journal of Materials Chemistry'
_journal_page_first 2035
_journal_paper_doi 10.1039/b003007o
_journal_volume 10
_journal_year 2000
_chemical_formula_sum 'C26 H34 Cu2 N2 O8'
_chemical_formula_weight 629.63
_chemical_name_systematic
; 
 ? 
;
_space_group_IT_number 19
_symmetry_cell_setting orthorhombic
_symmetry_space_group_name_Hall 'P 2ac 2ab'
_symmetry_space_group_name_H-M 'P 21 21 21'
_atom_sites_solution_hydrogens geom
_atom_sites_solution_primary direct
_atom_sites_solution_secondary difmap
_audit_creation_method SHELXL-97
_cell_angle_alpha 90.00
_cell_angle_beta 90.00
_cell_angle_gamma 90.00
_cell_formula_units_Z 4
_cell_length_a 12.783(2)
_cell_length_b 28.839(5)
_cell_length_c 7.3919(9)
_cell_measurement_reflns_used 23
_cell_measurement_temperature 123(2)
_cell_measurement_theta_max 14.78
_cell_measurement_theta_min 12.81
_cell_volume 2725.0(7)
_computing_cell_refinement ' as above'
_computing_data_collection 'MSC Diffractometer control'
_computing_data_reduction texsan
_computing_molecular_graphics ORTEP
_computing_publication_material 'SHELXL-97 (Sheldrick, 1997)'
_computing_structure_refinement 'SHELXL-97 (Sheldrick, 1997)'
_computing_structure_solution SIR
_diffrn_ambient_temperature 123(2)
_diffrn_measured_fraction_theta_full 0.999
_diffrn_measured_fraction_theta_max 0.999
_diffrn_measurement_device_type 'Rigaku AFC7S Diffractometer'
_diffrn_measurement_method \w/2\q
_diffrn_radiation_monochromator graphite
_diffrn_radiation_source 'fine-focus sealed tube'
_diffrn_radiation_wavelength 0.61079
_diffrn_reflns_av_R_equivalents 0.0330
_diffrn_reflns_av_sigmaI/netI 0.0768
_diffrn_reflns_limit_h_max 15
_diffrn_reflns_limit_h_min -15
_diffrn_reflns_limit_k_max 35
_diffrn_reflns_limit_k_min -35
_diffrn_reflns_limit_l_max 9
_diffrn_reflns_limit_l_min -9
_diffrn_reflns_number 6112
_diffrn_reflns_theta_full 26.01
_diffrn_reflns_theta_max 26.01
_diffrn_reflns_theta_min 2.65
_diffrn_standards_decay_% 0
_diffrn_standards_interval_count 150
_diffrn_standards_number 3
_exptl_absorpt_coefficient_mu 1.612
_exptl_absorpt_correction_T_max 0.8554
_exptl_absorpt_correction_T_min 0.7057
_exptl_absorpt_correction_type 'psi scans'
_exptl_crystal_colour green
_exptl_crystal_density_diffrn 1.535
_exptl_crystal_density_method 'not measured'
_exptl_crystal_description plate
_exptl_crystal_F_000 1304
_exptl_crystal_size_max 0.35
_exptl_crystal_size_mid 0.25
_exptl_crystal_size_min 0.10
_refine_diff_density_max 0.403
_refine_diff_density_min -0.422
_refine_diff_density_rms 0.083
_refine_ls_abs_structure_details 'Flack H D (1983), Acta Cryst. A39, 876-881'
_refine_ls_abs_structure_Flack 0.006(17)
_refine_ls_extinction_method none
_refine_ls_goodness_of_fit_ref 1.026
_refine_ls_hydrogen_treatment mixed
_refine_ls_matrix_type full
_refine_ls_number_parameters 347
_refine_ls_number_reflns 5339
_refine_ls_number_restraints 0
_refine_ls_restrained_S_all 1.026
_refine_ls_R_factor_all 0.0684
_refine_ls_R_factor_gt 0.0375
_refine_ls_shift/su_max 0.000
_refine_ls_shift/su_mean 0.000
_refine_ls_structure_factor_coef Fsqd
_refine_ls_weighting_details 'w=1/[\s^2^(Fo^2^)+(0.0386P)^2^+1.0708P] where P=(Fo^2^+2Fc^2^)/3'
_refine_ls_weighting_scheme calc
_refine_ls_wR_factor_gt 0.0890
_refine_ls_wR_factor_ref 0.0981
_reflns_number_gt 4380
_reflns_number_total 5339
_reflns_threshold_expression >2sigma(I)
_cod_data_source_file b003007o.txt
_cod_data_source_block roy
_cod_depositor_comments
;
The following automatic conversions were performed:

'_refine_ls_weighting_scheme' value 'calc
w=1/[\s^2^(Fo^2^)+(0.0386P)^2^+1.0708P] where P=(Fo^2^+2Fc^2^)/3' was
changed to 'calc'. New tag '_refine_ls_weighting_details' was
created. The value of the new tag was set to
'w=1/[\s^2^(Fo^2^)+(0.0386P)^2^+1.0708P] where P=(Fo^2^+2Fc^2^)/3'.

Automatic conversion script
Id: cif_fix_values 3143 2015-03-26 13:38:13Z robertas 
;
_cod_original_cell_volume 2724.9(7)
_cod_original_sg_symbol_H-M P212121
_cod_database_code 7203978

loop_
_symmetry_equiv_pos_as_xyz
'x, y, z'
'-x+1/2, -y, z+1/2'
'x+1/2, -y+1/2, -z'
'-x, y+1/2, -z+1/2'

loop_
_atom_site_label
_atom_site_type_symbol
_atom_site_fract_x
_atom_site_fract_y
_atom_site_fract_z
_atom_site_U_iso_or_equiv
_atom_site_adp_type
_atom_site_occupancy
_atom_site_calc_flag
_atom_site_refinement_flags
_atom_site_disorder_assembly
_atom_site_disorder_group
Cu1 Cu -0.19277(4) -0.093010(16) -0.02631(6) 0.01371(12) Uani 1 d . . .
Cu2 Cu 0.11044(4) -0.080436(18) 0.12713(7) 0.01723(13) Uani 1 d . . .
O1 O -0.2573(3) -0.04555(10) -0.5102(4) 0.0205(7) Uani 1 d . . .
O2 O -0.2317(2) -0.05130(10) -0.2162(4) 0.0173(7) Uani 1 d . . .
O3 O -0.1581(2) -0.13517(9) 0.1637(4) 0.0156(6) Uani 1 d . . .
O4 O -0.1957(3) -0.04067(9) 0.1377(4) 0.0204(6) Uani 1 d . . .
H1 H -0.2022 -0.0119 0.1080 0.024 Uiso 1 d R . .
H2 H -0.2324 -0.0473 0.2517 0.024 Uiso 1 d R . .
O5 O -0.0079(2) -0.10573(11) -0.3552(4) 0.0227(7) Uani 1 d . . .
O6 O 0.0084(2) -0.09569(11) -0.0587(4) 0.0178(6) Uani 1 d . . .
O7 O 0.2072(2) -0.06024(11) 0.3014(4) 0.0250(7) Uani 1 d . . .
O8 O 0.0012(2) -0.08352(12) 0.3038(4) 0.0248(7) Uani 1 d . . .
H3 H -0.0606 -0.1003 0.2754 0.030 Uiso 1 d R . .
H4 H -0.0053 -0.0880 0.4175 0.030 Uiso 1 d R . .
N1 N -0.2133(3) -0.14012(11) -0.2071(5) 0.0140(7) Uani 1 d . . .
N2 N 0.2081(3) -0.08266(13) -0.0677(5) 0.0191(8) Uani 1 d . . .
C1 C -0.2451(3) -0.06956(13) -0.3724(6) 0.0138(8) Uani 1 d . . .
C2 C -0.2531(3) -0.12259(14) -0.3806(6) 0.0139(8) Uani 1 d . . .
H2A H -0.2075 -0.1343 -0.4806 0.017 Uiso 1 calc R . .
C3 C -0.3663(3) -0.13848(15) -0.4148(6) 0.0173(9) Uani 1 d . . .
H3A H -0.3686 -0.1726 -0.3918 0.021 Uiso 1 calc R . .
C4 C -0.3971(4) -0.13094(15) -0.6136(6) 0.0231(9) Uani 1 d . . .
H4A H -0.3992 -0.0972 -0.6385 0.028 Uiso 1 calc R . .
H4B H -0.3427 -0.1447 -0.6922 0.028 Uiso 1 calc R . .
C5 C -0.5032(4) -0.15207(19) -0.6629(8) 0.0371(14) Uani 1 d . . .
H5A H -0.5040 -0.1849 -0.6290 0.056 Uiso 1 calc R . .
H5B H -0.5147 -0.1492 -0.7935 0.056 Uiso 1 calc R . .
H5C H -0.5588 -0.1357 -0.5978 0.056 Uiso 1 calc R . .
C6 C -0.4424(4) -0.11585(17) -0.2833(7) 0.0257(10) Uani 1 d . . .
H6A H -0.4447 -0.0824 -0.3056 0.038 Uiso 1 calc R . .
H6B H -0.4193 -0.1216 -0.1589 0.038 Uiso 1 calc R . .
H6C H -0.5124 -0.1290 -0.3008 0.038 Uiso 1 calc R . .
C7 C -0.1800(3) -0.18178(14) -0.1940(6) 0.0175(9) Uani 1 d . . .
H7 H -0.1852 -0.2009 -0.2981 0.021 Uiso 1 calc R . .
C8 C -0.1349(3) -0.20198(14) -0.0326(6) 0.0175(9) Uani 1 d . . .
C9 C -0.1233(3) -0.17779(14) 0.1348(6) 0.0167(9) Uani 1 d . . .
C10 C -0.0729(4) -0.20084(16) 0.2756(6) 0.0233(10) Uani 1 d . . .
H10 H -0.0655 -0.1856 0.3888 0.028 Uiso 1 calc R . .
C11 C -0.0334(4) -0.24514(17) 0.2560(7) 0.0283(11) Uani 1 d . . .
H11 H 0.0017 -0.2595 0.3545 0.034 Uiso 1 calc R . .
C12 C -0.0447(4) -0.26898(16) 0.0929(7) 0.0305(12) Uani 1 d . . .
H12 H -0.0183 -0.2996 0.0792 0.037 Uiso 1 calc R . .
C13 C -0.0950(4) -0.24713(14) -0.0475(7) 0.0234(10) Uani 1 d . . .
H13 H -0.1031 -0.2632 -0.1588 0.028 Uiso 1 calc R . .
C14 C 0.0461(3) -0.10089(15) -0.2195(6) 0.0161(9) Uani 1 d . . .
C15 C 0.1663(3) -0.10219(15) -0.2351(6) 0.0185(10) Uani 1 d . . .
H15 H 0.1889 -0.0826 -0.3397 0.022 Uiso 1 calc R . .
C16 C 0.2062(4) -0.15242(16) -0.2622(7) 0.0272(11) Uani 1 d . . .
H16 H 0.2843 -0.1511 -0.2589 0.033 Uiso 1 calc R . .
C17 C 0.1754(5) -0.16980(19) -0.4521(8) 0.0408(14) Uani 1 d . . .
H17A H 0.0985 -0.1738 -0.4563 0.049 Uiso 1 calc R . .
H17B H 0.1943 -0.1457 -0.5418 0.049 Uiso 1 calc R . .
C18 C 0.2266(5) -0.2152(2) -0.5074(9) 0.0489(16) Uani 1 d . . .
H18A H 0.3027 -0.2124 -0.4961 0.073 Uiso 1 calc R . .
H18B H 0.2085 -0.2223 -0.6331 0.073 Uiso 1 calc R . .
H18C H 0.2017 -0.2402 -0.4285 0.073 Uiso 1 calc R . .
C19 C 0.1730(4) -0.18410(17) -0.1123(9) 0.0383(13) Uani 1 d . . .
H19A H 0.0965 -0.1863 -0.1103 0.058 Uiso 1 calc R . .
H19B H 0.1978 -0.1718 0.0036 0.058 Uiso 1 calc R . .
H19C H 0.2029 -0.2150 -0.1320 0.058 Uiso 1 calc R . .
C20 C 0.3022(4) -0.06589(14) -0.0620(6) 0.0204(9) Uani 1 d . . .
H20 H 0.3414 -0.0661 -0.1712 0.024 Uiso 1 calc R . .
C21 C 0.3515(3) -0.04711(15) 0.0957(6) 0.0197(9) Uani 1 d . . .
C22 C 0.3032(4) -0.04643(14) 0.2689(6) 0.0197(9) Uani 1 d . . .
C23 C 0.3636(4) -0.03000(16) 0.4164(7) 0.0256(11) Uani 1 d . . .
H23 H 0.3337 -0.0296 0.5340 0.031 Uiso 1 calc R . .
C24 C 0.4644(4) -0.01459(16) 0.3932(8) 0.0277(11) Uani 1 d . . .
H24 H 0.5034 -0.0044 0.4951 0.033 Uiso 1 calc R . .
C25 C 0.5100(4) -0.01371(16) 0.2223(8) 0.0288(11) Uani 1 d . . .
H25 H 0.5788 -0.0018 0.2068 0.035 Uiso 1 calc R . .
C26 C 0.4556(4) -0.02996(16) 0.0779(7) 0.0267(11) Uani 1 d . . .
H26 H 0.4877 -0.0299 -0.0380 0.032 Uiso 1 calc R . .

loop_
_atom_site_aniso_label
_atom_site_aniso_U_11
_atom_site_aniso_U_22
_atom_site_aniso_U_33
_atom_site_aniso_U_23
_atom_site_aniso_U_13
_atom_site_aniso_U_12
Cu1 0.0198(3) 0.0118(2) 0.0095(2) 0.00021(19) -0.0011(2) 0.0009(2)
Cu2 0.0150(2) 0.0246(3) 0.0121(2) 0.0004(2) -0.0009(2) -0.0029(2)
O1 0.0310(18) 0.0170(15) 0.0135(16) 0.0022(13) 0.0006(14) 0.0001(13)
O2 0.0261(17) 0.0127(14) 0.0131(15) -0.0019(12) -0.0027(13) 0.0014(13)
O3 0.0183(15) 0.0153(14) 0.0132(15) 0.0039(11) 0.0006(12) 0.0014(12)
O4 0.0345(18) 0.0134(14) 0.0133(14) -0.0008(11) -0.0002(16) 0.0052(14)
O5 0.0195(16) 0.0353(19) 0.0133(15) 0.0018(13) 0.0010(14) -0.0020(14)
O6 0.0151(14) 0.0247(16) 0.0136(14) 0.0007(13) -0.0008(11) -0.0008(13)
O7 0.0185(17) 0.0376(19) 0.0189(16) -0.0037(13) -0.0015(14) -0.0093(15)
O8 0.0180(15) 0.044(2) 0.0120(14) -0.0007(15) 0.0015(12) -0.0061(16)
N1 0.0127(19) 0.0129(17) 0.0162(18) 0.0004(14) 0.0013(15) 0.0010(14)
N2 0.0159(18) 0.0235(19) 0.0179(17) 0.0000(14) -0.0025(14) -0.0018(16)
C1 0.0142(19) 0.0119(19) 0.015(2) -0.0027(17) 0.0017(18) 0.0025(15)
C2 0.015(2) 0.017(2) 0.0096(19) 0.0006(17) 0.0027(18) -0.0005(16)
C3 0.019(2) 0.016(2) 0.017(2) -0.0013(16) -0.0033(17) -0.0045(17)
C4 0.025(2) 0.024(2) 0.021(2) 0.0012(19) -0.005(2) -0.005(2)
C5 0.039(3) 0.037(3) 0.035(3) 0.002(2) -0.019(3) -0.009(2)
C6 0.017(2) 0.032(3) 0.028(3) 0.001(2) 0.003(2) -0.002(2)
C7 0.017(2) 0.015(2) 0.020(2) -0.0019(16) 0.0020(19) -0.0022(18)
C8 0.012(2) 0.017(2) 0.023(2) 0.0060(18) -0.0010(18) 0.0002(16)
C9 0.011(2) 0.018(2) 0.021(2) 0.0058(18) 0.0018(19) -0.0009(16)
C10 0.021(2) 0.030(2) 0.019(2) 0.004(2) -0.0031(19) 0.001(2)
C11 0.025(3) 0.029(3) 0.031(3) 0.015(2) -0.003(2) 0.006(2)
C12 0.037(3) 0.014(2) 0.041(3) 0.007(2) -0.002(2) 0.009(2)
C13 0.026(2) 0.013(2) 0.031(3) 0.0036(19) 0.000(2) 0.0011(18)
C14 0.015(2) 0.018(2) 0.016(2) 0.0022(17) 0.0027(18) -0.0020(17)
C15 0.015(2) 0.023(2) 0.017(2) -0.0011(17) 0.0040(17) -0.0014(17)
C16 0.020(3) 0.031(3) 0.031(3) -0.009(2) -0.003(2) 0.005(2)
C17 0.039(3) 0.044(3) 0.039(3) -0.016(3) -0.010(3) 0.012(3)
C18 0.043(3) 0.049(3) 0.054(4) -0.021(3) -0.012(3) 0.012(3)
C19 0.031(3) 0.025(2) 0.059(4) 0.007(3) 0.003(3) 0.003(2)
C20 0.017(2) 0.023(2) 0.021(2) 0.0020(17) 0.003(2) 0.0055(19)
C21 0.017(2) 0.020(2) 0.022(2) 0.0020(18) -0.0012(18) 0.0004(18)
C22 0.021(2) 0.015(2) 0.023(2) -0.0001(17) -0.010(2) 0.000(2)
C23 0.030(3) 0.024(2) 0.022(2) -0.0010(18) -0.005(2) -0.001(2)
C24 0.022(2) 0.020(2) 0.041(3) -0.005(2) -0.013(2) 0.0035(19)
C25 0.017(2) 0.022(2) 0.047(3) -0.002(2) -0.004(2) -0.006(2)
C26 0.019(2) 0.024(2) 0.037(3) 0.000(2) -0.003(2) -0.0039(19)

loop_
_atom_type_symbol
_atom_type_description
_atom_type_scat_dispersion_real
_atom_type_scat_dispersion_imag
_atom_type_scat_source
Cu Cu 0.3201 1.2651 'International Tables Vol C Tables 4.2.6.8 and 6.1.1.4'
O O 0.0106 0.0060 'International Tables Vol C Tables 4.2.6.8 and 6.1.1.4'
N N 0.0061 0.0033 'International Tables Vol C Tables 4.2.6.8 and 6.1.1.4'
C C 0.0033 0.0016 'International Tables Vol C Tables 4.2.6.8 and 6.1.1.4'
H H 0.0000 0.0000 'International Tables Vol C Tables 4.2.6.8 and 6.1.1.4'

loop_
_geom_angle_atom_site_label_1
_geom_angle_atom_site_label_2
_geom_angle_atom_site_label_3
_geom_angle
_geom_angle_site_symmetry_1
_geom_angle_site_symmetry_3
_geom_angle_publ_flag
O3 Cu1 O2 178.35(13) . . ?
O3 Cu1 N1 95.34(13) . . ?
O2 Cu1 N1 84.19(13) . . ?
O3 Cu1 O4 92.31(12) . . ?
O2 Cu1 O4 87.95(12) . . ?
N1 Cu1 O4 169.38(14) . . ?
O7 Cu2 N2 95.55(14) . . ?
O7 Cu2 O8 91.56(13) . . ?
N2 Cu2 O8 172.45(15) . . ?
O7 Cu2 O6 175.00(14) . . ?
N2 Cu2 O6 84.17(13) . . ?
O8 Cu2 O6 88.96(12) . . ?
C1 O2 Cu1 116.0(3) . . ?
C9 O3 Cu1 123.4(3) . . ?
C14 O6 Cu2 115.2(3) . . ?
C22 O7 Cu2 125.8(3) . . ?
C7 N1 C2 120.3(4) . . ?
C7 N1 Cu1 124.4(3) . . ?
C2 N1 Cu1 114.2(2) . . ?
C20 N2 C15 120.7(4) . . ?
C20 N2 Cu2 124.8(3) . . ?
C15 N2 Cu2 114.4(3) . . ?
O1 C1 O2 121.8(3) . . ?
O1 C1 C2 121.0(4) . . ?
O2 C1 C2 117.0(4) . . ?
N1 C2 C1 106.6(4) . . ?
N1 C2 C3 111.5(3) . . ?
C1 C2 C3 111.5(3) . . ?
C6 C3 C4 112.7(4) . . ?
C6 C3 C2 111.7(3) . . ?
C4 C3 C2 110.9(4) . . ?
C5 C4 C3 113.5(4) . . ?
N1 C7 C8 125.0(4) . . ?
C13 C8 C9 118.9(4) . . ?
C13 C8 C7 117.0(4) . . ?
C9 C8 C7 124.0(4) . . ?
O3 C9 C10 118.5(4) . . ?
O3 C9 C8 124.0(4) . . ?
C10 C9 C8 117.5(4) . . ?
C11 C10 C9 122.1(5) . . ?
C10 C11 C12 120.6(5) . . ?
C13 C12 C11 118.4(4) . . ?
C12 C13 C8 122.5(4) . . ?
O5 C14 O6 123.8(4) . . ?
O5 C14 C15 119.8(4) . . ?
O6 C14 C15 116.3(4) . . ?
N2 C15 C14 107.0(4) . . ?
N2 C15 C16 110.5(4) . . ?
C14 C15 C16 111.1(4) . . ?
C19 C16 C17 113.8(4) . . ?
C19 C16 C15 112.4(4) . . ?
C17 C16 C15 109.8(4) . . ?
C18 C17 C16 114.5(5) . . ?
N2 C20 C21 125.2(4) . . ?
C22 C21 C26 118.9(4) . . ?
C22 C21 C20 123.2(4) . . ?
C26 C21 C20 117.9(4) . . ?
O7 C22 C23 118.0(4) . . ?
O7 C22 C21 124.5(4) . . ?
C23 C22 C21 117.4(4) . . ?
C24 C23 C22 121.6(5) . . ?
C23 C24 C25 120.8(5) . . ?
C26 C25 C24 119.5(4) . . ?
C25 C26 C21 121.7(5) . . ?

loop_
_geom_bond_atom_site_label_1
_geom_bond_atom_site_label_2
_geom_bond_distance
_geom_bond_site_symmetry_2
_geom_bond_publ_flag
Cu1 O3 1.910(3) . ?
Cu1 O2 1.914(3) . ?
Cu1 N1 1.924(3) . ?
Cu1 O4 1.936(3) . ?
Cu2 O7 1.878(3) . ?
Cu2 N2 1.907(4) . ?
Cu2 O8 1.914(3) . ?
Cu2 O6 1.944(3) . ?
O1 C1 1.241(5) . ?
O2 C1 1.280(5) . ?
O3 C9 1.325(5) . ?
O5 C14 1.225(5) . ?
O6 C14 1.292(5) . ?
O7 C22 1.312(6) . ?
N1 C7 1.278(5) . ?
N1 C2 1.470(5) . ?
N2 C20 1.296(6) . ?
N2 C15 1.461(5) . ?
C1 C2 1.534(5) . ?
C2 C3 1.538(6) . ?
C3 C6 1.522(6) . ?
C3 C4 1.537(6) . ?
C4 C5 1.530(7) . ?
C7 C8 1.447(6) . ?
C8 C13 1.403(6) . ?
C8 C9 1.428(6) . ?
C9 C10 1.393(6) . ?
C10 C11 1.381(7) . ?
C11 C12 1.396(8) . ?
C12 C13 1.373(7) . ?
C14 C15 1.542(6) . ?
C15 C16 1.549(6) . ?
C16 C19 1.498(7) . ?
C16 C17 1.542(7) . ?
C17 C18 1.519(7) . ?
C20 C21 1.432(6) . ?
C21 C22 1.421(6) . ?
C21 C26 1.425(6) . ?
C22 C23 1.418(6) . ?
C23 C24 1.373(7) . ?
C24 C25 1.392(8) . ?
C25 C26 1.358(7) . ?

loop_
_geom_torsion_atom_site_label_1
_geom_torsion_atom_site_label_2
_geom_torsion_atom_site_label_3
_geom_torsion_atom_site_label_4
_geom_torsion
_geom_torsion_site_symmetry_1
_geom_torsion_site_symmetry_2
_geom_torsion_site_symmetry_3
_geom_torsion_site_symmetry_4
_geom_torsion_publ_flag
O3 Cu1 O2 C1 -79(4) . . . . ?
N1 Cu1 O2 C1 -5.2(3) . . . . ?
O4 Cu1 O2 C1 -178.1(3) . . . . ?
O2 Cu1 O3 C9 95(4) . . . . ?
N1 Cu1 O3 C9 21.6(3) . . . . ?
O4 Cu1 O3 C9 -165.7(3) . . . . ?
O7 Cu2 O6 C14 87.7(16) . . . . ?
N2 Cu2 O6 C14 0.7(3) . . . . ?
O8 Cu2 O6 C14 -176.2(3) . . . . ?
N2 Cu2 O7 C22 9.4(4) . . . . ?
O8 Cu2 O7 C22 -173.2(4) . . . . ?
O6 Cu2 O7 C22 -77.2(16) . . . . ?
O3 Cu1 N1 C7 -17.3(4) . . . . ?
O2 Cu1 N1 C7 164.3(4) . . . . ?
O4 Cu1 N1 C7 -153.1(7) . . . . ?
O3 Cu1 N1 C2 174.1(3) . . . . ?
O2 Cu1 N1 C2 -4.3(3) . . . . ?
O4 Cu1 N1 C2 38.2(9) . . . . ?
O7 Cu2 N2 C20 -10.6(4) . . . . ?
O8 Cu2 N2 C20 -171.1(10) . . . . ?
O6 Cu2 N2 C20 164.4(4) . . . . ?
O7 Cu2 N2 C15 173.9(3) . . . . ?
O8 Cu2 N2 C15 13.4(13) . . . . ?
O6 Cu2 N2 C15 -11.1(3) . . . . ?
Cu1 O2 C1 O1 -170.7(3) . . . . ?
Cu1 O2 C1 C2 13.4(5) . . . . ?
C7 N1 C2 C1 -158.1(4) . . . . ?
Cu1 N1 C2 C1 11.0(4) . . . . ?
C7 N1 C2 C3 80.0(5) . . . . ?
Cu1 N1 C2 C3 -110.8(3) . . . . ?
O1 C1 C2 N1 168.3(4) . . . . ?
O2 C1 C2 N1 -15.8(5) . . . . ?
O1 C1 C2 C3 -69.8(5) . . . . ?
O2 C1 C2 C3 106.1(4) . . . . ?
N1 C2 C3 C6 68.1(4) . . . . ?
C1 C2 C3 C6 -50.9(5) . . . . ?
N1 C2 C3 C4 -165.4(3) . . . . ?
C1 C2 C3 C4 75.6(5) . . . . ?
C6 C3 C4 C5 -62.0(5) . . . . ?
C2 C3 C4 C5 172.1(4) . . . . ?
C2 N1 C7 C8 177.1(4) . . . . ?
Cu1 N1 C7 C8 9.1(6) . . . . ?
N1 C7 C8 C13 -175.1(4) . . . . ?
N1 C7 C8 C9 1.0(7) . . . . ?
Cu1 O3 C9 C10 162.1(3) . . . . ?
Cu1 O3 C9 C8 -18.4(5) . . . . ?
C13 C8 C9 O3 -179.9(4) . . . . ?
C7 C8 C9 O3 4.2(7) . . . . ?
C13 C8 C9 C10 -0.4(6) . . . . ?
C7 C8 C9 C10 -176.3(4) . . . . ?
O3 C9 C10 C11 -179.3(4) . . . . ?
C8 C9 C10 C11 1.1(7) . . . . ?
C9 C10 C11 C12 -1.3(7) . . . . ?
C10 C11 C12 C13 0.6(8) . . . . ?
C11 C12 C13 C8 0.1(8) . . . . ?
C9 C8 C13 C12 -0.2(7) . . . . ?
C7 C8 C13 C12 176.0(5) . . . . ?
Cu2 O6 C14 O5 -172.1(3) . . . . ?
Cu2 O6 C14 C15 9.6(5) . . . . ?
C20 N2 C15 C14 -158.2(4) . . . . ?
Cu2 N2 C15 C14 17.5(4) . . . . ?
C20 N2 C15 C16 80.7(5) . . . . ?
Cu2 N2 C15 C16 -103.6(4) . . . . ?
O5 C14 C15 N2 164.1(4) . . . . ?
O6 C14 C15 N2 -17.5(5) . . . . ?
O5 C14 C15 C16 -75.2(5) . . . . ?
O6 C14 C15 C16 103.2(5) . . . . ?
N2 C15 C16 C19 60.9(5) . . . . ?
C14 C15 C16 C19 -57.7(5) . . . . ?
N2 C15 C16 C17 -171.4(4) . . . . ?
C14 C15 C16 C17 70.0(5) . . . . ?
C19 C16 C17 C18 -63.5(7) . . . . ?
C15 C16 C17 C18 169.6(5) . . . . ?
C15 N2 C20 C21 -178.3(4) . . . . ?
Cu2 N2 C20 C21 6.4(6) . . . . ?
N2 C20 C21 C22 2.6(7) . . . . ?
N2 C20 C21 C26 -179.8(4) . . . . ?
Cu2 O7 C22 C23 176.7(3) . . . . ?
Cu2 O7 C22 C21 -3.8(6) . . . . ?
C26 C21 C22 O7 178.4(4) . . . . ?
C20 C21 C22 O7 -4.0(7) . . . . ?
C26 C21 C22 C23 -2.2(6) . . . . ?
C20 C21 C22 C23 175.4(4) . . . . ?
O7 C22 C23 C24 -179.5(4) . . . . ?
C21 C22 C23 C24 1.0(7) . . . . ?
C22 C23 C24 C25 1.3(7) . . . . ?
C23 C24 C25 C26 -2.6(7) . . . . ?
C24 C25 C26 C21 1.4(8) . . . . ?
C22 C21 C26 C25 1.0(7) . . . . ?
C20 C21 C26 C25 -176.7(5) . . . . ?
